data_7157535
loop_
_publ_author_name
'Sheppard, Daniel J.'
'Cameron, Scott A.'
'Tyler, Peter C.'
'Schw\"orer, Ralf'

_publ_section_title
;
 Comparison of disaccharide donors for heparan sulfate synthesis: uronic
 acids vs. their pyranose equivalents.
;
_journal_issue 25
_journal_name_full 'Organic &amp; biomolecular chemistry'
_journal_page_first 4728
_journal_page_last 4733
_journal_paper_doi 10.1039/d0ob00671h
_journal_volume 18
_journal_year 2020
_chemical_absolute_configuration syn
_chemical_formula_moiety 'C44 H46 Cl N3 O14'
_chemical_formula_sum 'C44 H46 Cl N3 O14'
_chemical_formula_weight 876.29
_space_group_crystal_system orthorhombic
_space_group_IT_number 19
_space_group_name_Hall 'P 2ac 2ab'
_space_group_name_H-M_alt 'P 21 21 21'
_atom_sites_solution_hydrogens mixed
_atom_sites_solution_primary direct
_atom_sites_solution_secondary difmap
_audit_creation_method SHELXL-2018/3
_audit_update_record
;
2020-03-03 deposited with the CCDC.	2020-06-08 downloaded from the CCDC.
;
_cell_angle_alpha 90
_cell_angle_beta 90
_cell_angle_gamma 90
_cell_formula_units_Z 4
_cell_length_a 8.1104(2)
_cell_length_b 19.5548(6)
_cell_length_c 27.2321(19)
_cell_measurement_reflns_used 17308
_cell_measurement_temperature 164(2)
_cell_measurement_theta_max 72.7
_cell_measurement_theta_min 6.7
_cell_volume 4318.9(3)
_computing_cell_refinement 'FSProcess (Rigaku, 1998)'
_computing_data_collection 'CrystalClear (Rigaku, 2005)'
_computing_data_reduction 'FSProcess (Rigaku, 1998)'
_computing_structure_refinement 'SHELXL-2018/3 (Sheldrick, 2018)'
_computing_structure_solution 'SHELXS-97 (Sheldrick, 2008)'
_diffrn_ambient_temperature 164(2)
_diffrn_detector_area_resol_mean 10
_diffrn_measured_fraction_theta_full 0.993
_diffrn_measured_fraction_theta_max 0.993
_diffrn_measurement_details '551 images in steps of 1\%'
_diffrn_measurement_device_details 'Curved image plate'
_diffrn_measurement_device_type
;  
Rigaku Spider 
;
_diffrn_measurement_method \w-scans
_diffrn_radiation_monochromator
;
Rigaku VariMax-HF Confocal Optical System
;
_diffrn_radiation_type CuK\a
_diffrn_radiation_wavelength 1.54178
_diffrn_reflns_av_R_equivalents 0.0454
_diffrn_reflns_av_unetI/netI 0.0449
_diffrn_reflns_Laue_measured_fraction_full 0.993
_diffrn_reflns_Laue_measured_fraction_max 0.993
_diffrn_reflns_limit_h_max 8
_diffrn_reflns_limit_h_min -6
_diffrn_reflns_limit_k_max 21
_diffrn_reflns_limit_k_min -21
_diffrn_reflns_limit_l_max 30
_diffrn_reflns_limit_l_min -30
_diffrn_reflns_number 34329
_diffrn_reflns_point_group_measured_fraction_full 0.990
_diffrn_reflns_point_group_measured_fraction_max 0.990
_diffrn_reflns_theta_full 58.931
_diffrn_reflns_theta_max 58.931
_diffrn_reflns_theta_min 6.654
_diffrn_source
;
 Rigaku MM007 rotating anode
;
_exptl_absorpt_coefficient_mu 1.389
_exptl_absorpt_correction_T_max 1.0
_exptl_absorpt_correction_T_min 0.717
_exptl_absorpt_correction_type multi-scan
_exptl_absorpt_process_details 'ABSCOR, Higashi (1995)'
_exptl_crystal_colour colourless
_exptl_crystal_density_diffrn 1.348
_exptl_crystal_description needle
_exptl_crystal_F_000 1840
_exptl_crystal_recrystallization_method 'Re-crystallisation from solvent: Toluene / Petroleum ether'
_exptl_crystal_size_max 1.0
_exptl_crystal_size_mid 0.13
_exptl_crystal_size_min 0.11
_refine_diff_density_max 0.429
_refine_diff_density_min -0.339
_refine_diff_density_rms 0.052
_refine_ls_abs_structure_details
;
 Flack x determined using 1487 quotients [(I+)-(I-)]/[(I+)+(I-)]
 (Parsons, Flack and Wagner, Acta Cryst. B69 (2013) 249-259).
;
_refine_ls_abs_structure_Flack 0.101(9)
_refine_ls_extinction_method none
_refine_ls_goodness_of_fit_ref 1.095
_refine_ls_hydrogen_treatment constr
_refine_ls_matrix_type full
_refine_ls_number_parameters 528
_refine_ls_number_reflns 6132
_refine_ls_number_restraints 10
_refine_ls_restrained_S_all 1.098
_refine_ls_R_factor_all 0.0813
_refine_ls_R_factor_gt 0.0625
_refine_ls_shift/su_max 0.000
_refine_ls_shift/su_mean 0.000
_refine_ls_structure_factor_coef Fsqd
_refine_ls_weighting_details 'w=1/[\s^2^(Fo^2^)+(0.1173P)^2^] where P=(Fo^2^+2Fc^2^)/3'
_refine_ls_weighting_scheme calc
_refine_ls_wR_factor_gt 0.1705
_refine_ls_wR_factor_ref 0.1892
_reflns_Friedel_coverage 0.754
_reflns_Friedel_fraction_full 0.987
_reflns_Friedel_fraction_max 0.987
_reflns_number_gt 4550
_reflns_number_total 6132
_reflns_threshold_expression 'I > 2\s(I)'
_cod_data_source_file d0ob00671h2.cif
_cod_data_source_block shelx_CCDC1
_cod_depositor_comments
;
The following automatic conversions were performed:

data item '_exptl_absorpt_correction_type' value 'Multi-scan' was
changed to 'multi-scan' in accordance with the
/home/data/users/saulius/crontab/automatic-downloads/rss-feeds/RSC/lib/dictionaries/cif_core.dic
dictionary named 'cif_core.dic' version 2.4.2 last updated on
2011-04-26.

Automatic conversion script
Id: cif_fix_values 7556 2019-12-06 15:28:31Z antanas 

 Adding full bibliography for 7157534--7157536.cif.
;
_cod_original_cell_volume 4318.9(4)
_cod_database_code 7157535
_shelx_shelxl_version_number 2018/3
_shelx_space_group_comment
;
The symmetry employed for this shelxl refinement is uniquely defined
by the following loop, which should always be used as a source of
symmetry information in preference to the above space-group names.
They are only intended as comments.
;

loop_
_space_group_symop_operation_xyz
'x, y, z'
'-x+1/2, -y, z+1/2'
'-x, y+1/2, -z+1/2'
'x+1/2, -y+1/2, -z'

loop_
_atom_site_label
_atom_site_type_symbol
_atom_site_fract_x
_atom_site_fract_y
_atom_site_fract_z
_atom_site_U_iso_or_equiv
_atom_site_adp_type
_atom_site_occupancy
_atom_site_site_symmetry_order
_atom_site_calc_flag
_atom_site_refinement_flags_posn
_atom_site_refinement_flags_adp
_atom_site_refinement_flags_occupancy
_atom_site_disorder_assembly
_atom_site_disorder_group
O1 O 0.6387(5) 0.68626(19) 0.49958(12) 0.0525(10) Uani 1 1 d . . . . .
O2 O 0.6056(5) 0.80082(19) 0.48834(13) 0.0585(11) Uani 1 1 d . . . . .
O3 O 0.4560(5) 0.77578(19) 0.39599(13) 0.0560(10) Uani 1 1 d . . . . .
O4 O 0.5651(4) 0.64843(19) 0.35369(12) 0.0512(10) Uani 1 1 d . . . . .
O5 O 0.5250(5) 0.53758(18) 0.42595(12) 0.0510(9) Uani 1 1 d . . . . .
O7 O 0.5043(6) 0.9282(2) 0.66724(18) 0.0802(13) Uani 1 1 d . . . . .
O8 O 0.6710(7) 0.8309(3) 0.36267(17) 0.0851(15) Uani 1 1 d . . . . .
O10 O 0.7100(5) 0.4458(2) 0.42376(13) 0.0556(10) Uani 1 1 d . . . . .
O11 O 0.2633(5) 0.3640(2) 0.37882(15) 0.0678(12) Uani 1 1 d . . . . .
O12 O 0.3943(7) 0.3291(3) 0.47364(18) 0.0904(16) Uani 1 1 d . . . . .
H12X H 0.411561 0.286785 0.473243 0.108 Uiso 1 1 calc R U . . .
O13 O 0.8707(6) 0.4003(2) 0.50625(16) 0.0794(14) Uani 1 1 d . . . . .
O14 O 0.9817(9) 0.3059(3) 0.53789(19) 0.110(2) Uani 1 1 d . . . . .
N1 N 0.3764(8) 0.4915(3) 0.3397(2) 0.0765(16) Uani 1 1 d . . . . .
N2 N 0.2959(8) 0.4631(3) 0.3075(2) 0.0771(16) Uani 1 1 d . . . . .
N3 N 0.2140(10) 0.4457(4) 0.2757(2) 0.108(2) Uani 1 1 d . . . . .
C1 C 0.5396(8) 0.7372(3) 0.47576(18) 0.0486(14) Uani 1 1 d . . . . .
H1 H 0.421004 0.733397 0.485436 0.058 Uiso 1 1 calc R U . . .
C2 C 0.5625(7) 0.7286(3) 0.42057(19) 0.0505(14) Uani 1 1 d . . . . .
H2 H 0.679703 0.738380 0.411612 0.061 Uiso 1 1 calc R U . . .
C3 C 0.5168(8) 0.6567(3) 0.40381(17) 0.0493(13) Uani 1 1 d . . . . .
H3 H 0.394668 0.650707 0.406460 0.059 Uiso 1 1 calc R U . . .
C4 C 0.6017(7) 0.6021(3) 0.43434(18) 0.0450(13) Uani 1 1 d . . . . .
H4 H 0.721349 0.599661 0.425593 0.054 Uiso 1 1 calc R U . . .
C5 C 0.5819(8) 0.6176(3) 0.48939(18) 0.0503(14) Uani 1 1 d . . . . .
H5 H 0.463500 0.612982 0.499096 0.060 Uiso 1 1 calc R U . . .
C6 C 0.6891(9) 0.5709(3) 0.5214(2) 0.0663(18) Uani 1 1 d . . . . .
H6A H 0.733711 0.533396 0.500912 0.080 Uiso 1 1 calc R U . A 1
H6B H 0.783321 0.597456 0.534426 0.080 Uiso 1 1 calc R U . A 1
C7 C 0.5708(7) 0.8272(3) 0.5345(2) 0.0537(15) Uani 1 1 d . . . . .
C8 C 0.5205(7) 0.7897(3) 0.5745(2) 0.0503(13) Uani 1 1 d . . . . .
H8 H 0.502439 0.741873 0.571342 0.060 Uiso 1 1 calc R U . . .
C9 C 0.4956(7) 0.8221(3) 0.6202(2) 0.0552(14) Uani 1 1 d . . . . .
H9 H 0.461622 0.796144 0.647852 0.066 Uiso 1 1 calc R U . . .
C10 C 0.5208(7) 0.8914(3) 0.6245(2) 0.0592(15) Uani 1 1 d . . . . .
C11 C 0.5684(8) 0.9286(3) 0.5840(3) 0.0680(18) Uani 1 1 d . . . . .
H11 H 0.583347 0.976601 0.586881 0.082 Uiso 1 1 calc R U . . .
C12 C 0.5947(8) 0.8974(3) 0.5394(2) 0.0587(15) Uani 1 1 d . . . . .
H12 H 0.629148 0.923709 0.511892 0.070 Uiso 1 1 calc R U . . .
C13 C 0.4589(11) 0.8905(4) 0.7106(3) 0.095(2) Uani 1 1 d . . . . .
H13A H 0.347883 0.871570 0.706393 0.114 Uiso 1 1 calc R U . . .
H13B H 0.460452 0.921008 0.739093 0.114 Uiso 1 1 calc R U . . .
H13C H 0.537536 0.853075 0.715708 0.114 Uiso 1 1 calc R U . . .
C14 C 0.5247(10) 0.8218(3) 0.3651(2) 0.0650(17) Uani 1 1 d . . . . .
C15 C 0.3979(5) 0.8562(2) 0.33430(15) 0.0661(17) Uani 1 1 d G . . . .
C16 C 0.2333(6) 0.8364(2) 0.33582(19) 0.1126(19) Uani 1 1 d G . . . .
H16 H 0.198485 0.802335 0.358398 0.135 Uiso 1 1 calc R U . . .
C17 C 0.1198(5) 0.8666(3) 0.3043(2) 0.1126(19) Uani 1 1 d G . . . .
H17 H 0.007302 0.853055 0.305341 0.135 Uiso 1 1 calc R U . . .
C18 C 0.1707(6) 0.9165(3) 0.2713(2) 0.1126(19) Uani 1 1 d G . . . .
H18 H 0.093128 0.937045 0.249729 0.135 Uiso 1 1 calc R U . . .
C19 C 0.3353(7) 0.9362(2) 0.26975(17) 0.092(2) Uani 1 1 d G . . . .
H19 H 0.370138 0.970315 0.247173 0.110 Uiso 1 1 calc R U . . .
C20 C 0.4489(5) 0.9061(2) 0.30127(18) 0.082(2) Uani 1 1 d G . . . .
H20 H 0.561324 0.919596 0.300230 0.098 Uiso 1 1 calc R U . . .
C21 C 0.4307(8) 0.6559(3) 0.31878(18) 0.0569(15) Uani 1 1 d . . . . .
H21A H 0.366992 0.697945 0.325861 0.068 Uiso 1 1 calc R U . . .
H21B H 0.355345 0.616176 0.320817 0.068 Uiso 1 1 calc R U . . .
C22 C 0.5073(8) 0.6600(3) 0.26845(18) 0.0577(15) Uani 1 1 d . . . . .
C23 C 0.4861(10) 0.6065(4) 0.2350(2) 0.077(2) Uani 1 1 d . . . . .
H23 H 0.424208 0.567320 0.244319 0.092 Uiso 1 1 calc R U . . .
C24 C 0.5552(12) 0.6099(6) 0.1879(3) 0.108(3) Uani 1 1 d . . . . .
H24 H 0.538824 0.573573 0.165312 0.130 Uiso 1 1 calc R U . . .
C25 C 0.6452(12) 0.6651(6) 0.1747(3) 0.105(3) Uani 1 1 d . . . . .
H25 H 0.694985 0.666568 0.143176 0.126 Uiso 1 1 calc R U . . .
C26 C 0.6662(10) 0.7206(5) 0.2072(3) 0.094(2) Uani 1 1 d . . . . .
H26 H 0.724931 0.760379 0.197383 0.113 Uiso 1 1 calc R U . . .
C27 C 0.5982(9) 0.7155(4) 0.2542(2) 0.0730(19) Uani 1 1 d . . . . .
H27 H 0.615678 0.751623 0.276881 0.088 Uiso 1 1 calc R U . . .
C30 C 0.6083(8) 0.4901(3) 0.39613(19) 0.0550(15) Uani 1 1 d . . . . .
H30 H 0.677084 0.515201 0.371541 0.066 Uiso 1 1 calc R U . . .
C31 C 0.4793(8) 0.4464(3) 0.3691(2) 0.0584(15) Uani 1 1 d . . . . .
H31 H 0.537867 0.413948 0.346722 0.070 Uiso 1 1 calc R U . . .
C32 C 0.3766(8) 0.4051(3) 0.4058(2) 0.0605(16) Uani 1 1 d . . . . .
H32 H 0.314348 0.437049 0.427678 0.073 Uiso 1 1 calc R U . . .
C33 C 0.4891(9) 0.3609(3) 0.4366(2) 0.0646(17) Uani 1 1 d . . . . .
H33 H 0.540281 0.324965 0.415296 0.078 Uiso 1 1 calc R U . . .
C34 C 0.6238(8) 0.4036(3) 0.4599(2) 0.0601(16) Uani 1 1 d . . . . .
H34 H 0.573899 0.433906 0.485504 0.072 Uiso 1 1 calc R U . . .
C35 C 0.7456(9) 0.3583(3) 0.4832(2) 0.0683(18) Uani 1 1 d . . . . .
H35A H 0.691130 0.329178 0.508119 0.082 Uiso 1 1 calc R U . . .
H35B H 0.796597 0.328237 0.458227 0.082 Uiso 1 1 calc R U . . .
C36A C 0.110(2) 0.3588(10) 0.4045(8) 0.064(3) Uiso 0.429(17) 1 d . U P B 1
H36A H 0.058018 0.404429 0.406599 0.077 Uiso 0.429(17) 1 calc R U P B 1
H36B H 0.130441 0.342206 0.438318 0.077 Uiso 0.429(17) 1 calc R U P B 1
C37A C 0.000(3) 0.3112(7) 0.3787(7) 0.0704(19) Uiso 0.429(17) 1 d G U P B 1
C38A C 0.000(3) 0.2428(8) 0.3927(6) 0.121(5) Uani 0.429(17) 1 d G . P B 1
H38A H 0.065033 0.228348 0.419807 0.145 Uiso 0.429(17) 1 calc R U P B 1
C39A C -0.095(3) 0.1957(6) 0.3672(8) 0.121(5) Uani 0.429(17) 1 d G . P B 1
H39A H -0.095235 0.148954 0.376736 0.145 Uiso 0.429(17) 1 calc R U P B 1
C40A C -0.191(2) 0.2169(8) 0.3275(8) 0.121(5) Uani 0.429(17) 1 d G . P B 1
H40A H -0.255623 0.184619 0.310058 0.145 Uiso 0.429(17) 1 calc R U P B 1
C41A C -0.191(2) 0.2852(9) 0.3135(6) 0.121(5) Uani 0.429(17) 1 d G . P B 1
H41A H -0.255743 0.299677 0.286450 0.145 Uiso 0.429(17) 1 calc R U P B 1
C42A C -0.095(3) 0.3324(6) 0.3391(7) 0.121(5) Uani 0.429(17) 1 d G . P B 1
H42A H -0.095475 0.379072 0.329519 0.145 Uiso 0.429(17) 1 calc R U P B 1
C36B C 0.0966(16) 0.3779(7) 0.3859(6) 0.064(3) Uiso 0.571(17) 1 d . U P B 2
H36C H 0.061261 0.415624 0.364062 0.077 Uiso 0.571(17) 1 calc R U P B 2
H36D H 0.076593 0.391787 0.420318 0.077 Uiso 0.571(17) 1 calc R U P B 2
C37B C 0.0010(19) 0.3140(5) 0.3742(5) 0.0704(19) Uiso 0.571(17) 1 d G U P B 2
C38B C 0.0288(17) 0.2557(6) 0.4023(5) 0.101(3) Uani 0.571(17) 1 d G . P B 2
H38B H 0.107111 0.256717 0.428192 0.121 Uiso 0.571(17) 1 calc R U P B 2
C39B C -0.0581(16) 0.1960(5) 0.3924(5) 0.101(3) Uani 0.571(17) 1 d G . P B 2
H39B H -0.039061 0.156195 0.411519 0.121 Uiso 0.571(17) 1 calc R U P B 2
C40B C -0.1727(15) 0.1946(5) 0.3544(5) 0.101(3) Uani 0.571(17) 1 d G . P B 2
H40B H -0.232011 0.153776 0.347657 0.121 Uiso 0.571(17) 1 calc R U P B 2
C41B C -0.2005(14) 0.2529(7) 0.3264(4) 0.101(3) Uani 0.571(17) 1 d G . P B 2
H41B H -0.278792 0.251880 0.300469 0.121 Uiso 0.571(17) 1 calc R U P B 2
C42B C -0.1136(18) 0.3126(5) 0.3363(5) 0.101(3) Uani 0.571(17) 1 d G . P B 2
H42B H -0.132622 0.352404 0.317142 0.121 Uiso 0.571(17) 1 calc R U P B 2
C43 C 0.9850(11) 0.3674(4) 0.5329(2) 0.082(2) Uani 1 1 d . . . . .
C44 C 1.1145(12) 0.4143(4) 0.5520(3) 0.102(3) Uani 1 1 d . . . . .
H44A H 1.198443 0.387724 0.569500 0.123 Uiso 1 1 calc R U . . .
H44B H 1.064437 0.447386 0.574526 0.123 Uiso 1 1 calc R U . . .
H44C H 1.166008 0.438668 0.524534 0.123 Uiso 1 1 calc R U . . .
O6A O 0.602(2) 0.5439(6) 0.5595(4) 0.0983(19) Uani 0.583(5) 1 d D U P C 1
O9A O 0.8269(14) 0.4983(5) 0.5939(3) 0.0983(19) Uani 0.583(5) 1 d D U P C 1
C28A C 0.672(2) 0.5035(7) 0.5927(4) 0.081(3) Uani 0.583(5) 1 d D U P C 1
C29A C 0.577(2) 0.4712(8) 0.6303(6) 0.116(5) Uiso 0.583(5) 1 d D U P C 1
H29A H 0.633599 0.477318 0.662213 0.140 Uiso 0.583(5) 1 calc R U P C 1
H29B H 0.570892 0.421550 0.623514 0.140 Uiso 0.583(5) 1 calc R U P C 1
Cl1A Cl 0.3719(6) 0.5046(3) 0.63502(16) 0.1092(16) Uani 0.583(5) 1 d D . P C 1
O6B O 0.597(3) 0.5721(8) 0.5708(5) 0.0983(19) Uani 0.417(5) 1 d D . P C 2
O9B O 0.4502(19) 0.4877(7) 0.5585(4) 0.0983(19) Uani 0.417(5) 1 d D . P C 2
C28B C 0.504(2) 0.5279(9) 0.5882(5) 0.073(5) Uani 0.417(5) 1 d D . P C 2
C29B C 0.469(7) 0.5426(18) 0.6398(12) 0.116(5) Uiso 0.211(7) 1 d D U P C 2
H29C H 0.397052 0.583349 0.641962 0.140 Uiso 0.211(7) 1 calc R U P C 2
H29D H 0.573723 0.553286 0.656856 0.140 Uiso 0.211(7) 1 calc R U P C 2
Cl1B Cl 0.3693(19) 0.4710(5) 0.6703(4) 0.082(2) Uiso 0.211(7) 1 d D U P C 2
C29C C 0.408(6) 0.557(2) 0.6341(18) 0.116(5) Uiso 0.206(7) 1 d D U P D 3
H29E H 0.337386 0.589563 0.620405 0.140 Uiso 0.2058 1 d . U P D 3
H29F H 0.492749 0.572641 0.654737 0.140 Uiso 0.2058 1 d . U P D 3
Cl1C Cl 0.298(2) 0.4838(6) 0.6592(5) 0.082(2) Uiso 0.206(7) 1 d D U P D 3

loop_
_atom_site_aniso_label
_atom_site_aniso_U_11
_atom_site_aniso_U_22
_atom_site_aniso_U_33
_atom_site_aniso_U_23
_atom_site_aniso_U_13
_atom_site_aniso_U_12
O1 0.042(2) 0.060(2) 0.055(2) 0.0027(17) -0.0059(18) -0.0023(18)
O2 0.056(3) 0.054(2) 0.065(2) 0.0002(18) -0.002(2) -0.007(2)
O3 0.053(3) 0.055(2) 0.060(2) 0.0089(17) 0.0047(19) 0.001(2)
O4 0.034(2) 0.071(3) 0.048(2) 0.0035(17) 0.0018(16) 0.0017(18)
O5 0.043(2) 0.054(2) 0.056(2) -0.0040(17) 0.0034(17) -0.0019(19)
O7 0.062(3) 0.084(3) 0.094(3) -0.035(3) 0.012(3) -0.015(3)
O8 0.067(4) 0.090(3) 0.098(3) 0.029(3) -0.002(3) -0.021(3)
O10 0.045(3) 0.064(2) 0.058(2) 0.0025(18) 0.0030(18) 0.0046(19)
O11 0.047(3) 0.067(3) 0.089(3) -0.020(2) 0.018(2) -0.011(2)
O12 0.086(4) 0.087(3) 0.099(3) 0.014(3) 0.035(3) -0.008(3)
O13 0.091(4) 0.064(3) 0.083(3) 0.003(2) -0.027(3) 0.003(3)
O14 0.129(5) 0.079(4) 0.124(4) 0.046(3) -0.034(4) 0.008(3)
N1 0.079(4) 0.079(4) 0.072(3) 0.002(3) -0.021(3) -0.017(3)
N2 0.066(4) 0.089(4) 0.076(4) 0.000(3) -0.010(3) -0.006(3)
N3 0.096(5) 0.145(6) 0.084(4) -0.023(4) -0.028(4) -0.018(5)
C1 0.044(4) 0.047(3) 0.055(3) 0.000(2) -0.011(3) -0.004(3)
C2 0.043(4) 0.057(3) 0.051(3) 0.005(2) 0.004(3) -0.008(3)
C3 0.040(3) 0.063(3) 0.045(3) 0.006(2) 0.002(2) 0.000(3)
C4 0.035(3) 0.054(3) 0.046(3) 0.003(2) -0.001(2) 0.000(3)
C5 0.051(4) 0.054(3) 0.047(3) 0.000(2) 0.003(3) -0.011(3)
C6 0.090(5) 0.064(4) 0.045(3) -0.002(3) -0.008(3) 0.004(4)
C7 0.040(4) 0.055(4) 0.066(4) -0.009(3) -0.008(3) 0.004(3)
C8 0.040(4) 0.052(3) 0.058(3) 0.002(3) -0.003(3) 0.000(3)
C9 0.035(3) 0.059(4) 0.072(4) -0.001(3) -0.006(3) -0.005(3)
C10 0.035(4) 0.068(4) 0.075(4) -0.017(3) -0.005(3) -0.004(3)
C11 0.047(4) 0.055(4) 0.102(5) -0.012(4) -0.002(4) -0.004(3)
C12 0.049(4) 0.055(4) 0.072(4) 0.002(3) -0.009(3) -0.006(3)
C13 0.078(5) 0.116(6) 0.090(5) -0.040(5) 0.019(5) -0.012(5)
C14 0.063(5) 0.060(4) 0.072(4) 0.001(3) 0.004(4) -0.007(4)
C15 0.070(5) 0.068(4) 0.060(4) 0.011(3) 0.000(3) 0.004(3)
C16 0.085(4) 0.094(4) 0.159(5) 0.041(3) -0.036(3) 0.000(3)
C17 0.085(4) 0.094(4) 0.159(5) 0.041(3) -0.036(3) 0.000(3)
C18 0.085(4) 0.094(4) 0.159(5) 0.041(3) -0.036(3) 0.000(3)
C19 0.103(7) 0.089(5) 0.083(5) 0.025(4) -0.004(5) 0.013(5)
C20 0.091(6) 0.075(5) 0.078(4) 0.016(4) 0.006(4) 0.005(4)
C21 0.045(4) 0.072(4) 0.054(3) 0.008(3) -0.002(3) 0.003(3)
C22 0.057(4) 0.069(4) 0.047(3) 0.007(3) 0.001(3) 0.006(3)
C23 0.079(5) 0.089(5) 0.064(4) -0.008(3) 0.007(4) -0.007(4)
C24 0.112(8) 0.148(8) 0.065(5) -0.014(5) 0.016(5) -0.008(7)
C25 0.103(7) 0.162(9) 0.051(4) 0.013(5) 0.016(4) 0.005(7)
C26 0.091(6) 0.123(6) 0.069(5) 0.026(5) 0.022(4) -0.006(5)
C27 0.067(5) 0.083(5) 0.069(4) 0.006(3) 0.010(3) 0.003(4)
C30 0.052(4) 0.069(4) 0.044(3) -0.006(3) 0.009(3) 0.008(3)
C31 0.058(4) 0.065(4) 0.052(3) -0.004(3) 0.007(3) 0.001(3)
C32 0.049(4) 0.065(4) 0.067(4) -0.006(3) 0.005(3) -0.006(3)
C33 0.067(5) 0.061(4) 0.065(4) 0.003(3) 0.017(3) -0.002(4)
C34 0.067(4) 0.063(4) 0.051(3) 0.009(3) 0.010(3) 0.004(3)
C35 0.074(5) 0.069(4) 0.062(4) 0.003(3) 0.002(3) 0.003(4)
C38A 0.133(11) 0.090(7) 0.140(10) -0.006(6) -0.017(8) -0.048(7)
C39A 0.133(11) 0.090(7) 0.140(10) -0.006(6) -0.017(8) -0.048(7)
C40A 0.133(11) 0.090(7) 0.140(10) -0.006(6) -0.017(8) -0.048(7)
C41A 0.133(11) 0.090(7) 0.140(10) -0.006(6) -0.017(8) -0.048(7)
C42A 0.133(11) 0.090(7) 0.140(10) -0.006(6) -0.017(8) -0.048(7)
C38B 0.092(6) 0.094(5) 0.117(6) 0.000(4) -0.010(5) -0.034(4)
C39B 0.092(6) 0.094(5) 0.117(6) 0.000(4) -0.010(5) -0.034(4)
C40B 0.092(6) 0.094(5) 0.117(6) 0.000(4) -0.010(5) -0.034(4)
C41B 0.092(6) 0.094(5) 0.117(6) 0.000(4) -0.010(5) -0.034(4)
C42B 0.092(6) 0.094(5) 0.117(6) 0.000(4) -0.010(5) -0.034(4)
C43 0.097(6) 0.089(5) 0.060(4) 0.007(4) -0.013(4) 0.012(5)
C44 0.109(7) 0.110(6) 0.088(5) -0.002(4) -0.044(5) 0.000(5)
O6A 0.112(4) 0.115(5) 0.067(3) 0.016(3) 0.010(3) -0.005(4)
O9A 0.112(4) 0.115(5) 0.067(3) 0.016(3) 0.010(3) -0.005(4)
C28A 0.109(7) 0.101(9) 0.034(5) -0.005(5) 0.019(6) 0.027(8)
Cl1A 0.104(3) 0.124(3) 0.099(3) 0.005(2) 0.005(2) -0.013(3)
O6B 0.112(4) 0.115(5) 0.067(3) 0.016(3) 0.010(3) -0.005(4)
O9B 0.112(4) 0.115(5) 0.067(3) 0.016(3) 0.010(3) -0.005(4)
C28B 0.071(12) 0.108(13) 0.039(8) -0.036(8) 0.015(8) -0.032(11)

loop_
_atom_type_symbol
_atom_type_description
_atom_type_scat_dispersion_real
_atom_type_scat_dispersion_imag
_atom_type_scat_source
C C 0.0181 0.0091 'International Tables Vol C Tables 4.2.6.8 and 6.1.1.4'
H H 0.0000 0.0000 'International Tables Vol C Tables 4.2.6.8 and 6.1.1.4'
N N 0.0311 0.0180 'International Tables Vol C Tables 4.2.6.8 and 6.1.1.4'
O O 0.0492 0.0322 'International Tables Vol C Tables 4.2.6.8 and 6.1.1.4'
Cl Cl 0.3639 0.7018 'International Tables Vol C Tables 4.2.6.8 and 6.1.1.4'

loop_
_geom_angle_atom_site_label_1
_geom_angle_atom_site_label_2
_geom_angle_atom_site_label_3
_geom_angle
_geom_angle_site_symmetry_1
_geom_angle_site_symmetry_3
_geom_angle_publ_flag
C1 O1 C5 112.2(4) . . ?
C7 O2 C1 118.4(4) . . ?
C14 O3 C2 118.2(5) . . ?
C3 O4 C21 114.0(4) . . ?
C30 O5 C4 117.8(4) . . ?
C10 O7 C13 116.7(5) . . ?
C30 O10 C34 115.2(4) . . ?
C36B O11 C32 116.5(6) . . ?
C32 O11 C36A 110.4(7) . . ?
C33 O12 H12X 109.5 . . ?
C43 O13 C35 116.5(5) . . ?
N2 N1 C31 115.2(5) . . ?
N3 N2 N1 170.4(8) . . ?
O2 C1 O1 107.0(4) . . ?
O2 C1 C2 107.1(4) . . ?
O1 C1 C2 107.5(5) . . ?
O2 C1 H1 111.7 . . ?
O1 C1 H1 111.7 . . ?
C2 C1 H1 111.7 . . ?
O3 C2 C3 108.0(4) . . ?
O3 C2 C1 108.5(5) . . ?
C3 C2 C1 111.6(4) . . ?
O3 C2 H2 109.6 . . ?
C3 C2 H2 109.6 . . ?
C1 C2 H2 109.6 . . ?
O4 C3 C4 108.6(4) . . ?
O4 C3 C2 108.9(4) . . ?
C4 C3 C2 112.0(4) . . ?
O4 C3 H3 109.1 . . ?
C4 C3 H3 109.1 . . ?
C2 C3 H3 109.1 . . ?
O5 C4 C3 109.7(4) . . ?
O5 C4 C5 106.6(4) . . ?
C3 C4 C5 110.3(4) . . ?
O5 C4 H4 110.1 . . ?
C3 C4 H4 110.1 . . ?
C5 C4 H4 110.1 . . ?
O1 C5 C6 105.3(4) . . ?
O1 C5 C4 109.7(4) . . ?
C6 C5 C4 112.1(5) . . ?
O1 C5 H5 109.9 . . ?
C6 C5 H5 109.9 . . ?
C4 C5 H5 109.9 . . ?
O6A C6 C5 111.7(8) . . ?
C5 C6 O6B 102.3(9) . . ?
O6A C6 H6A 109.3 . . ?
C5 C6 H6A 109.3 . . ?
O6A C6 H6B 109.3 . . ?
C5 C6 H6B 109.3 . . ?
H6A C6 H6B 107.9 . . ?
C8 C7 O2 125.4(5) . . ?
C8 C7 C12 119.5(5) . . ?
O2 C7 C12 115.1(5) . . ?
C7 C8 C9 120.0(5) . . ?
C7 C8 H8 120.0 . . ?
C9 C8 H8 120.0 . . ?
C10 C9 C8 119.9(6) . . ?
C10 C9 H9 120.1 . . ?
C8 C9 H9 120.1 . . ?
O7 C10 C9 125.1(6) . . ?
O7 C10 C11 115.4(6) . . ?
C9 C10 C11 119.5(6) . . ?
C10 C11 C12 121.2(6) . . ?
C10 C11 H11 119.4 . . ?
C12 C11 H11 119.4 . . ?
C11 C12 C7 119.9(6) . . ?
C11 C12 H12 120.0 . . ?
C7 C12 H12 120.0 . . ?
O7 C13 H13A 109.5 . . ?
O7 C13 H13B 109.5 . . ?
H13A C13 H13B 109.5 . . ?
O7 C13 H13C 109.5 . . ?
H13A C13 H13C 109.5 . . ?
H13B C13 H13C 109.5 . . ?
O8 C14 O3 122.6(6) . . ?
O8 C14 C15 125.8(6) . . ?
O3 C14 C15 111.5(6) . . ?
C16 C15 C20 120.0 . . ?
C16 C15 C14 121.4(4) . . ?
C20 C15 C14 118.4(4) . . ?
C17 C16 C15 120.0 . . ?
C17 C16 H16 120.0 . . ?
C15 C16 H16 120.0 . . ?
C16 C17 C18 120.0 . . ?
C16 C17 H17 120.0 . . ?
C18 C17 H17 120.0 . . ?
C19 C18 C17 120.0 . . ?
C19 C18 H18 120.0 . . ?
C17 C18 H18 120.0 . . ?
C18 C19 C20 120.0 . . ?
C18 C19 H19 120.0 . . ?
C20 C19 H19 120.0 . . ?
C19 C20 C15 120.0 . . ?
C19 C20 H20 120.0 . . ?
C15 C20 H20 120.0 . . ?
O4 C21 C22 106.9(5) . . ?
O4 C21 H21A 110.3 . . ?
C22 C21 H21A 110.3 . . ?
O4 C21 H21B 110.3 . . ?
C22 C21 H21B 110.3 . . ?
H21A C21 H21B 108.6 . . ?
C27 C22 C23 118.3(6) . . ?
C27 C22 C21 121.6(6) . . ?
C23 C22 C21 120.1(6) . . ?
C22 C23 C24 120.7(7) . . ?
C22 C23 H23 119.6 . . ?
C24 C23 H23 119.6 . . ?
C25 C24 C23 119.9(8) . . ?
C25 C24 H24 120.1 . . ?
C23 C24 H24 120.1 . . ?
C24 C25 C26 120.9(7) . . ?
C24 C25 H25 119.6 . . ?
C26 C25 H25 119.6 . . ?
C27 C26 C25 118.1(8) . . ?
C27 C26 H26 120.9 . . ?
C25 C26 H26 120.9 . . ?
C22 C27 C26 122.0(7) . . ?
C22 C27 H27 119.0 . . ?
C26 C27 H27 119.0 . . ?
O5 C30 O10 112.2(4) . . ?
O5 C30 C31 108.4(5) . . ?
O10 C30 C31 108.1(5) . . ?
O5 C30 H30 109.4 . . ?
O10 C30 H30 109.4 . . ?
C31 C30 H30 109.4 . . ?
N1 C31 C32 111.6(5) . . ?
N1 C31 C30 108.5(5) . . ?
C32 C31 C30 110.5(5) . . ?
N1 C31 H31 108.7 . . ?
C32 C31 H31 108.7 . . ?
C30 C31 H31 108.7 . . ?
O11 C32 C33 110.7(5) . . ?
O11 C32 C31 108.1(5) . . ?
C33 C32 C31 109.6(5) . . ?
O11 C32 H32 109.5 . . ?
C33 C32 H32 109.5 . . ?
C31 C32 H32 109.5 . . ?
O12 C33 C32 108.6(6) . . ?
O12 C33 C34 109.5(5) . . ?
C32 C33 C34 110.6(5) . . ?
O12 C33 H33 109.4 . . ?
C32 C33 H33 109.4 . . ?
C34 C33 H33 109.4 . . ?
O10 C34 C35 108.0(5) . . ?
O10 C34 C33 111.9(4) . . ?
C35 C34 C33 109.5(5) . . ?
O10 C34 H34 109.2 . . ?
C35 C34 H34 109.2 . . ?
C33 C34 H34 109.2 . . ?
O13 C35 C34 108.5(5) . . ?
O13 C35 H35A 110.0 . . ?
C34 C35 H35A 110.0 . . ?
O13 C35 H35B 110.0 . . ?
C34 C35 H35B 110.0 . . ?
H35A C35 H35B 108.4 . . ?
O11 C36A C37A 109.9(15) . . ?
O11 C36A H36A 109.7 . . ?
C37A C36A H36A 109.7 . . ?
O11 C36A H36B 109.7 . . ?
C37A C36A H36B 109.7 . . ?
H36A C36A H36B 108.2 . . ?
C38A C37A C42A 120.0 . . ?
C38A C37A C36A 118.5(13) . . ?
C42A C37A C36A 121.4(13) . . ?
C37A C38A C39A 120.0 . . ?
C37A C38A H38A 120.0 . . ?
C39A C38A H38A 120.0 . . ?
C40A C39A C38A 120.0 . . ?
C40A C39A H39A 120.0 . . ?
C38A C39A H39A 120.0 . . ?
C39A C40A C41A 120.0 . . ?
C39A C40A H40A 120.0 . . ?
C41A C40A H40A 120.0 . . ?
C40A C41A C42A 120.0 . . ?
C40A C41A H41A 120.0 . . ?
C42A C41A H41A 120.0 . . ?
C41A C42A C37A 120.0 . . ?
C41A C42A H42A 120.0 . . ?
C37A C42A H42A 120.0 . . ?
O11 C36B C37B 108.1(11) . . ?
O11 C36B H36C 110.1 . . ?
C37B C36B H36C 110.1 . . ?
O11 C36B H36D 110.1 . . ?
C37B C36B H36D 110.1 . . ?
H36C C36B H36D 108.4 . . ?
C38B C37B C42B 120.0 . . ?
C38B C37B C36B 118.8(9) . . ?
C42B C37B C36B 121.2(9) . . ?
C37B C38B C39B 120.0 . . ?
C37B C38B H38B 120.0 . . ?
C39B C38B H38B 120.0 . . ?
C40B C39B C38B 120.0 . . ?
C40B C39B H39B 120.0 . . ?
C38B C39B H39B 120.0 . . ?
C39B C40B C41B 120.0 . . ?
C39B C40B H40B 120.0 . . ?
C41B C40B H40B 120.0 . . ?
C40B C41B C42B 120.0 . . ?
C40B C41B H41B 120.0 . . ?
C42B C41B H41B 120.0 . . ?
C41B C42B C37B 120.0 . . ?
C41B C42B H42B 120.0 . . ?
C37B C42B H42B 120.0 . . ?
O14 C43 O13 121.5(8) . . ?
O14 C43 C44 126.0(8) . . ?
O13 C43 C44 112.4(7) . . ?
C43 C44 H44A 109.5 . . ?
C43 C44 H44B 109.5 . . ?
H44A C44 H44B 109.5 . . ?
C43 C44 H44C 109.5 . . ?
H44A C44 H44C 109.5 . . ?
H44B C44 H44C 109.5 . . ?
C28A O6A C6 121.9(14) . . ?
O9A C28A O6A 119.4(13) . . ?
O9A C28A C29A 118.9(12) . . ?
O6A C28A C29A 121.4(15) . . ?
C28A C29A Cl1A 113.0(11) . . ?
C28A C29A H29A 109.0 . . ?
Cl1A C29A H29A 109.0 . . ?
C28A C29A H29B 109.0 . . ?
Cl1A C29A H29B 109.0 . . ?
H29A C29A H29B 107.8 . . ?
C28B O6B C6 128.2(13) . . ?
O9B C28B O6B 114.5(14) . . ?
O9B C28B C29B 135(2) . . ?
O6B C28B C29B 110.2(18) . . ?
C28B C29B Cl1B 112(2) . . ?
C28B C29B H29C 109.2 . . ?
Cl1B C29B H29C 109.2 . . ?
C28B C29B H29D 109.2 . . ?
Cl1B C29B H29D 109.2 . . ?
H29C C29B H29D 107.9 . . ?
Cl1C C29C H29E 112.9 . . ?
Cl1C C29C H29F 112.8 . . ?
H29E C29C H29F 117.9 . . ?

loop_
_geom_bond_atom_site_label_1
_geom_bond_atom_site_label_2
_geom_bond_distance
_geom_bond_site_symmetry_2
_geom_bond_publ_flag
O1 C1 1.434(6) . ?
O1 C5 1.446(6) . ?
O2 C7 1.388(7) . ?
O2 C1 1.398(6) . ?
O3 C14 1.353(7) . ?
O3 C2 1.431(6) . ?
O4 C3 1.429(6) . ?
O4 C21 1.454(6) . ?
O5 C30 1.406(6) . ?
O5 C4 1.425(6) . ?
O7 C10 1.374(7) . ?
O7 C13 1.440(9) . ?
O8 C14 1.202(8) . ?
O10 C30 1.414(7) . ?
O10 C34 1.463(6) . ?
O11 C36B 1.392(13) . ?
O11 C32 1.425(7) . ?
O11 C36A 1.427(18) . ?
O12 C33 1.412(7) . ?
O12 H12X 0.8400 . ?
O13 C43 1.341(9) . ?
O13 C35 1.448(8) . ?
O14 C43 1.210(8) . ?
N1 N2 1.226(8) . ?
N1 C31 1.455(8) . ?
N2 N3 1.143(8) . ?
C1 C2 1.524(8) . ?
C1 H1 1.0000 . ?
C2 C3 1.523(8) . ?
C2 H2 1.0000 . ?
C3 C4 1.519(7) . ?
C3 H3 1.0000 . ?
C4 C5 1.538(7) . ?
C4 H4 1.0000 . ?
C5 C6 1.532(8) . ?
C5 H5 1.0000 . ?
C6 O6A 1.363(13) . ?
C6 O6B 1.542(18) . ?
C6 H6A 0.9900 . ?
C6 H6B 0.9900 . ?
C7 C8 1.375(8) . ?
C7 C12 1.392(8) . ?
C8 C9 1.411(8) . ?
C8 H8 0.9500 . ?
C9 C10 1.376(8) . ?
C9 H9 0.9500 . ?
C10 C11 1.377(9) . ?
C11 C12 1.377(9) . ?
C11 H11 0.9500 . ?
C12 H12 0.9500 . ?
C13 H13A 0.9800 . ?
C13 H13B 0.9800 . ?
C13 H13C 0.9800 . ?
C14 C15 1.487(8) . ?
C15 C16 1.3900 . ?
C15 C20 1.3900 . ?
C16 C17 1.3900 . ?
C16 H16 0.9500 . ?
C17 C18 1.3900 . ?
C17 H17 0.9500 . ?
C18 C19 1.3900 . ?
C18 H18 0.9500 . ?
C19 C20 1.3900 . ?
C19 H19 0.9500 . ?
C20 H20 0.9500 . ?
C21 C22 1.507(8) . ?
C21 H21A 0.9900 . ?
C21 H21B 0.9900 . ?
C22 C27 1.368(9) . ?
C22 C23 1.399(8) . ?
C23 C24 1.401(10) . ?
C23 H23 0.9500 . ?
C24 C25 1.352(12) . ?
C24 H24 0.9500 . ?
C25 C26 1.410(12) . ?
C25 H25 0.9500 . ?
C26 C27 1.396(10) . ?
C26 H26 0.9500 . ?
C27 H27 0.9500 . ?
C30 C31 1.539(8) . ?
C30 H30 1.0000 . ?
C31 C32 1.532(8) . ?
C31 H31 1.0000 . ?
C32 C33 1.510(9) . ?
C32 H32 1.0000 . ?
C33 C34 1.515(9) . ?
C33 H33 1.0000 . ?
C34 C35 1.471(9) . ?
C34 H34 1.0000 . ?
C35 H35A 0.9900 . ?
C35 H35B 0.9900 . ?
C36A C37A 1.471(18) . ?
C36A H36A 0.9900 . ?
C36A H36B 0.9900 . ?
C37A C38A 1.3900 . ?
C37A C42A 1.3900 . ?
C38A C39A 1.3900 . ?
C38A H38A 0.9500 . ?
C39A C40A 1.3900 . ?
C39A H39A 0.9500 . ?
C40A C41A 1.3900 . ?
C40A H40A 0.9500 . ?
C41A C42A 1.3900 . ?
C41A H41A 0.9500 . ?
C42A H42A 0.9500 . ?
C36B C37B 1.504(13) . ?
C36B H36C 0.9900 . ?
C36B H36D 0.9900 . ?
C37B C38B 1.3900 . ?
C37B C42B 1.3900 . ?
C38B C39B 1.3900 . ?
C38B H38B 0.9500 . ?
C39B C40B 1.3900 . ?
C39B H39B 0.9500 . ?
C40B C41B 1.3900 . ?
C40B H40B 0.9500 . ?
C41B C42B 1.3900 . ?
C41B H41B 0.9500 . ?
C42B H42B 0.9500 . ?
C43 C44 1.489(11) . ?
C44 H44A 0.9800 . ?
C44 H44B 0.9800 . ?
C44 H44C 0.9800 . ?
O6A C28A 1.329(15) . ?
O9A C28A 1.262(14) . ?
C28A C29A 1.428(19) . ?
C29A Cl1A 1.791(17) . ?
C29A H29A 0.9900 . ?
C29A H29B 0.9900 . ?
O6B C28B 1.242(18) . ?
O9B C28B 1.210(15) . ?
C28B C29B 1.46(3) . ?
C29B Cl1B 1.82(3) . ?
C29B H29C 0.9900 . ?
C29B H29D 0.9900 . ?
C29C Cl1C 1.82(3) . ?
C29C H29E 0.9316 . ?
C29C H29F 0.9404 . ?

loop_
_geom_hbond_atom_site_label_D
_geom_hbond_atom_site_label_H
_geom_hbond_atom_site_label_A
_geom_hbond_distance_DH
_geom_hbond_distance_HA
_geom_hbond_distance_DA
_geom_hbond_angle_DHA
_geom_hbond_site_symmetry_A
_geom_hbond_publ_flag
O12 H12X O14 0.84 1.92 2.751(8) 168.6 4_456 yes

loop_
_geom_torsion_atom_site_label_1
_geom_torsion_atom_site_label_2
_geom_torsion_atom_site_label_3
_geom_torsion_atom_site_label_4
_geom_torsion
_geom_torsion_site_symmetry_1
_geom_torsion_site_symmetry_2
_geom_torsion_site_symmetry_3
_geom_torsion_site_symmetry_4
_geom_torsion_publ_flag
C7 O2 C1 O1 -77.8(6) . . . . ?
C7 O2 C1 C2 167.1(5) . . . . ?
C5 O1 C1 O2 179.8(4) . . . . ?
C5 O1 C1 C2 -65.4(5) . . . . ?
C14 O3 C2 C3 -117.1(5) . . . . ?
C14 O3 C2 C1 121.9(5) . . . . ?
O2 C1 C2 O3 -69.2(6) . . . . ?
O1 C1 C2 O3 176.1(4) . . . . ?
O2 C1 C2 C3 172.0(5) . . . . ?
O1 C1 C2 C3 57.3(6) . . . . ?
C21 O4 C3 C4 137.6(5) . . . . ?
C21 O4 C3 C2 -100.3(5) . . . . ?
O3 C2 C3 O4 70.0(5) . . . . ?
C1 C2 C3 O4 -170.9(4) . . . . ?
O3 C2 C3 C4 -169.9(4) . . . . ?
C1 C2 C3 C4 -50.8(6) . . . . ?
C30 O5 C4 C3 104.5(5) . . . . ?
C30 O5 C4 C5 -136.1(5) . . . . ?
O4 C3 C4 O5 -74.4(5) . . . . ?
C2 C3 C4 O5 165.4(4) . . . . ?
O4 C3 C4 C5 168.5(5) . . . . ?
C2 C3 C4 C5 48.3(6) . . . . ?
C1 O1 C5 C6 -174.5(4) . . . . ?
C1 O1 C5 C4 64.7(6) . . . . ?
O5 C4 C5 O1 -172.9(4) . . . . ?
C3 C4 C5 O1 -53.9(6) . . . . ?
O5 C4 C5 C6 70.5(6) . . . . ?
C3 C4 C5 C6 -170.5(5) . . . . ?
O1 C5 C6 O6A 108.4(7) . . . . ?
C4 C5 C6 O6A -132.4(7) . . . . ?
O1 C5 C6 O6B 85.0(8) . . . . ?
C4 C5 C6 O6B -155.8(8) . . . . ?
C1 O2 C7 C8 20.8(8) . . . . ?
C1 O2 C7 C12 -160.9(5) . . . . ?
O2 C7 C8 C9 177.3(5) . . . . ?
C12 C7 C8 C9 -0.9(9) . . . . ?
C7 C8 C9 C10 0.4(9) . . . . ?
C13 O7 C10 C9 0.7(9) . . . . ?
C13 O7 C10 C11 -178.4(6) . . . . ?
C8 C9 C10 O7 -178.4(6) . . . . ?
C8 C9 C10 C11 0.7(9) . . . . ?
O7 C10 C11 C12 177.8(6) . . . . ?
C9 C10 C11 C12 -1.4(10) . . . . ?
C10 C11 C12 C7 0.9(10) . . . . ?
C8 C7 C12 C11 0.2(9) . . . . ?
O2 C7 C12 C11 -178.2(5) . . . . ?
C2 O3 C14 O8 -10.7(8) . . . . ?
C2 O3 C14 C15 167.2(4) . . . . ?
O8 C14 C15 C16 172.3(6) . . . . ?
O3 C14 C15 C16 -5.4(6) . . . . ?
O8 C14 C15 C20 -3.5(8) . . . . ?
O3 C14 C15 C20 178.7(4) . . . . ?
C20 C15 C16 C17 0.0 . . . . ?
C14 C15 C16 C17 -175.8(5) . . . . ?
C15 C16 C17 C18 0.0 . . . . ?
C16 C17 C18 C19 0.0 . . . . ?
C17 C18 C19 C20 0.0 . . . . ?
C18 C19 C20 C15 0.0 . . . . ?
C16 C15 C20 C19 0.0 . . . . ?
C14 C15 C20 C19 175.9(5) . . . . ?
C3 O4 C21 C22 168.8(4) . . . . ?
O4 C21 C22 C27 -69.1(7) . . . . ?
O4 C21 C22 C23 111.0(7) . . . . ?
C27 C22 C23 C24 -0.6(11) . . . . ?
C21 C22 C23 C24 179.4(7) . . . . ?
C22 C23 C24 C25 0.9(13) . . . . ?
C23 C24 C25 C26 -2.2(14) . . . . ?
C24 C25 C26 C27 3.1(13) . . . . ?
C23 C22 C27 C26 1.6(11) . . . . ?
C21 C22 C27 C26 -178.4(7) . . . . ?
C25 C26 C27 C22 -2.8(12) . . . . ?
C4 O5 C30 O10 91.9(5) . . . . ?
C4 O5 C30 C31 -148.8(4) . . . . ?
C34 O10 C30 O5 60.9(6) . . . . ?
C34 O10 C30 C31 -58.6(5) . . . . ?
N2 N1 C31 C32 -75.0(7) . . . . ?
N2 N1 C31 C30 163.0(6) . . . . ?
O5 C30 C31 N1 59.4(6) . . . . ?
O10 C30 C31 N1 -178.7(4) . . . . ?
O5 C30 C31 C32 -63.2(6) . . . . ?
O10 C30 C31 C32 58.7(6) . . . . ?
C36B O11 C32 C33 123.7(9) . . . . ?
C36A O11 C32 C33 95.9(11) . . . . ?
C36B O11 C32 C31 -116.3(10) . . . . ?
C36A O11 C32 C31 -144.1(11) . . . . ?
N1 C31 C32 O11 61.1(6) . . . . ?
C30 C31 C32 O11 -178.1(5) . . . . ?
N1 C31 C32 C33 -178.2(5) . . . . ?
C30 C31 C32 C33 -57.4(6) . . . . ?
O11 C32 C33 O12 -67.3(6) . . . . ?
C31 C32 C33 O12 173.5(5) . . . . ?
O11 C32 C33 C34 172.5(5) . . . . ?
C31 C32 C33 C34 53.3(6) . . . . ?
C30 O10 C34 C35 177.0(5) . . . . ?
C30 O10 C34 C33 56.4(6) . . . . ?
O12 C33 C34 O10 -171.3(5) . . . . ?
C32 C33 C34 O10 -51.7(6) . . . . ?
O12 C33 C34 C35 69.0(7) . . . . ?
C32 C33 C34 C35 -171.3(5) . . . . ?
C43 O13 C35 C34 174.7(5) . . . . ?
O10 C34 C35 O13 59.3(6) . . . . ?
C33 C34 C35 O13 -178.6(5) . . . . ?
C32 O11 C36A C37A -174.7(12) . . . . ?
O11 C36A C37A C38A 92.8(18) . . . . ?
O11 C36A C37A C42A -83.1(19) . . . . ?
C42A C37A C38A C39A 0.0 . . . . ?
C36A C37A C38A C39A -176(2) . . . . ?
C37A C38A C39A C40A 0.0 . . . . ?
C38A C39A C40A C41A 0.0 . . . . ?
C39A C40A C41A C42A 0.0 . . . . ?
C40A C41A C42A C37A 0.0 . . . . ?
C38A C37A C42A C41A 0.0 . . . . ?
C36A C37A C42A C41A 176(2) . . . . ?
C32 O11 C36B C37B -155.0(9) . . . . ?
O11 C36B C37B C38B 62.1(14) . . . . ?
O11 C36B C37B C42B -118.0(12) . . . . ?
C42B C37B C38B C39B 0.0 . . . . ?
C36B C37B C38B C39B 179.9(15) . . . . ?
C37B C38B C39B C40B 0.0 . . . . ?
C38B C39B C40B C41B 0.0 . . . . ?
C39B C40B C41B C42B 0.0 . . . . ?
C40B C41B C42B C37B 0.0 . . . . ?
C38B C37B C42B C41B 0.0 . . . . ?
C36B C37B C42B C41B -179.9(15) . . . . ?
C35 O13 C43 O14 -1.1(10) . . . . ?
C35 O13 C43 C44 175.9(6) . . . . ?
C5 C6 O6A C28A -178.0(10) . . . . ?
C6 O6A C28A O9A 11.4(18) . . . . ?
C6 O6A C28A C29A -175.2(11) . . . . ?
O9A C28A C29A Cl1A 161.4(11) . . . . ?
O6A C28A C29A Cl1A -12.1(18) . . . . ?
C5 C6 O6B C28B 102(2) . . . . ?
C6 O6B C28B O9B -18(3) . . . . ?
C6 O6B C28B C29B 168(3) . . . . ?
O9B C28B C29B Cl1B 21(6) . . . . ?
O6B C28B C29B Cl1B -168(3) . . . . ?
